data_7151771
loop_
_publ_author_name
'Chen, Ko-Wei'
'Syu, Siang-en'
'Jang, Yeong-Jiunn'
'Lin, Wenwei'

_publ_section_title
;
 A facile approach to highly functional trisubstituted furans via
 intramolecular Wittig reactions.
;
_journal_issue 7
_journal_name_full 'Organic &amp; biomolecular chemistry'
_journal_page_first 2098
_journal_page_last 2106
_journal_paper_doi 10.1039/c0ob00912a
_journal_volume 9
_journal_year 2011
_chemical_formula_moiety 'C23 H14 Br N O'
_chemical_formula_sum 'C23 H14 Br N O'
_chemical_formula_weight 400.26
_chemical_name_systematic
;
?
;
_space_group_IT_number 14
_symmetry_cell_setting monoclinic
_symmetry_space_group_name_Hall '-P 2yn'
_symmetry_space_group_name_H-M 'P 1 21/n 1'
_atom_sites_solution_hydrogens geom
_atom_sites_solution_primary direct
_atom_sites_solution_secondary difmap
_audit_creation_method SHELXL-97
_cell_angle_alpha 90.00
_cell_angle_beta 111.158(2)
_cell_angle_gamma 90.00
_cell_formula_units_Z 4
_cell_length_a 8.4569(2)
_cell_length_b 21.6536(7)
_cell_length_c 10.4183(3)
_cell_measurement_reflns_used 0
_cell_measurement_temperature 200(2)
_cell_measurement_theta_max 0
_cell_measurement_theta_min 0
_cell_volume 1779.21(9)
_computing_molecular_graphics 'Ortep-3 for Windows (Farrugia, 1997)'
_computing_publication_material 'WinGX publication routines (Farrugia, 1999)'
_computing_structure_refinement 'SHELXL-97 (Sheldrick, 1997)'
_computing_structure_solution 'SHELXS-86 (Sheldrick, 1986)'
_diffrn_ambient_temperature 200(2)
_diffrn_measured_fraction_theta_full 0.997
_diffrn_measured_fraction_theta_max 0.997
_diffrn_radiation_monochromator graphite
_diffrn_radiation_source 'fine-focus sealed tube'
_diffrn_radiation_type MoK\a
_diffrn_radiation_wavelength 0.71073
_diffrn_reflns_av_R_equivalents 0.0301
_diffrn_reflns_av_sigmaI/netI 0.0324
_diffrn_reflns_limit_h_max 8
_diffrn_reflns_limit_h_min -10
_diffrn_reflns_limit_k_max 25
_diffrn_reflns_limit_k_min -24
_diffrn_reflns_limit_l_max 12
_diffrn_reflns_limit_l_min -10
_diffrn_reflns_number 10771
_diffrn_reflns_theta_full 25.01
_diffrn_reflns_theta_max 25.01
_diffrn_reflns_theta_min 2.30
_exptl_absorpt_coefficient_mu 2.321
_exptl_absorpt_correction_T_max 0.6414
_exptl_absorpt_correction_T_min 0.4570
_exptl_absorpt_correction_type multi-scan
_exptl_crystal_colour colorless
_exptl_crystal_density_diffrn 1.494
_exptl_crystal_density_method 'not measured'
_exptl_crystal_description prism
_exptl_crystal_F_000 808
_exptl_crystal_size_max 0.40
_exptl_crystal_size_mid 0.34
_exptl_crystal_size_min 0.21
_refine_diff_density_max 0.252
_refine_diff_density_min -0.334
_refine_diff_density_rms 0.046
_refine_ls_extinction_method none
_refine_ls_goodness_of_fit_ref 1.029
_refine_ls_hydrogen_treatment fixed
_refine_ls_matrix_type full
_refine_ls_number_parameters 235
_refine_ls_number_reflns 3133
_refine_ls_number_restraints 0
_refine_ls_restrained_S_all 1.029
_refine_ls_R_factor_all 0.0402
_refine_ls_R_factor_gt 0.0285
_refine_ls_shift/su_max 0.000
_refine_ls_shift/su_mean 0.000
_refine_ls_structure_factor_coef Fsqd
_refine_ls_weighting_details 'calc w=1/[\s^2^(Fo^2^)+(0.0292P)^2^+0.5894P] where P=(Fo^2^+2Fc^2^)/3'
_refine_ls_weighting_scheme calc
_refine_ls_wR_factor_gt 0.0627
_refine_ls_wR_factor_ref 0.0666
_reflns_number_gt 2576
_reflns_number_total 3133
_reflns_threshold_expression >2sigma(I)
_cod_data_source_file c0ob00912a.txt
_cod_data_source_block a11023
_cod_original_sg_symbol_H-M 'P 21/n'
_cod_database_code 7151771

loop_
_symmetry_equiv_pos_as_xyz
'x, y, z'
'-x+1/2, y+1/2, -z+1/2'
'-x, -y, -z'
'x-1/2, -y-1/2, z-1/2'

loop_
_atom_site_label
_atom_site_type_symbol
_atom_site_fract_x
_atom_site_fract_y
_atom_site_fract_z
_atom_site_U_iso_or_equiv
_atom_site_adp_type
_atom_site_occupancy
_atom_site_symmetry_multiplicity
_atom_site_calc_flag
_atom_site_refinement_flags
_atom_site_disorder_assembly
_atom_site_disorder_group
Br1 Br -0.27852(3) 0.019229(12) 0.52292(3) 0.04554(10) Uani 1 1 d . . .
C1 C -0.1432(3) 0.08450(10) 0.4955(2) 0.0306(5) Uani 1 1 d . . .
C2 C -0.2006(3) 0.11247(11) 0.3669(2) 0.0365(5) Uani 1 1 d . . .
H2 H -0.3018 0.0984 0.2973 0.044 Uiso 1 1 calc R . .
C3 C -0.1102(3) 0.16068(11) 0.3408(3) 0.0400(6) Uani 1 1 d . . .
H3 H -0.1480 0.1797 0.2527 0.048 Uiso 1 1 calc R . .
C4 C 0.0359(3) 0.18114(11) 0.4435(3) 0.0386(6) Uani 1 1 d . . .
H4 H 0.0986 0.2143 0.4257 0.046 Uiso 1 1 calc R . .
C5 C 0.0910(3) 0.15379(10) 0.5714(2) 0.0343(5) Uani 1 1 d . . .
H5 H 0.1906 0.1689 0.6412 0.041 Uiso 1 1 calc R . .
C6 C 0.0031(3) 0.10404(10) 0.6009(2) 0.0284(5) Uani 1 1 d . . .
C7 C 0.0717(3) 0.07609(10) 0.7382(2) 0.0287(5) Uani 1 1 d . . .
C8 C 0.0935(3) 0.01817(10) 0.7892(2) 0.0306(5) Uani 1 1 d . . .
H8 H 0.0504 -0.0185 0.7385 0.037 Uiso 1 1 calc R . .
C9 C 0.1927(3) 0.02171(10) 0.9328(2) 0.0276(5) Uani 1 1 d . . .
C10 C 0.2224(3) 0.08316(10) 0.9621(2) 0.0289(5) Uani 1 1 d . . .
C11 C 0.2993(3) 0.12070(10) 1.0868(2) 0.0302(5) Uani 1 1 d . . .
C12 C 0.3666(3) 0.17850(11) 1.0792(3) 0.0412(6) Uani 1 1 d . . .
H12 H 0.3671 0.1932 0.9935 0.049 Uiso 1 1 calc R . .
C13 C 0.4330(3) 0.21476(12) 1.1958(3) 0.0491(7) Uani 1 1 d . . .
H13 H 0.4779 0.2543 1.1892 0.059 Uiso 1 1 calc R . .
C14 C 0.4345(3) 0.19411(11) 1.3213(3) 0.0440(6) Uani 1 1 d . . .
H14 H 0.4815 0.2190 1.4013 0.053 Uiso 1 1 calc R . .
C15 C 0.3672(3) 0.13689(11) 1.3296(2) 0.0378(6) Uani 1 1 d . . .
H15 H 0.3675 0.1224 1.4158 0.045 Uiso 1 1 calc R . .
C16 C 0.2992(3) 0.10054(10) 1.2138(2) 0.0319(5) Uani 1 1 d . . .
H16 H 0.2519 0.0614 1.2207 0.038 Uiso 1 1 calc R . .
C17 C 0.2580(3) -0.03213(10) 1.0236(2) 0.0274(5) Uani 1 1 d . . .
C18 C 0.4165(3) -0.03119(10) 1.1300(2) 0.0311(5) Uani 1 1 d . . .
H18 H 0.4839 0.0051 1.1453 0.037 Uiso 1 1 calc R . .
C19 C 0.4766(3) -0.08185(10) 1.2128(2) 0.0314(5) Uani 1 1 d . . .
H19 H 0.5839 -0.0801 1.2854 0.038 Uiso 1 1 calc R . .
C20 C 0.3804(3) -0.13559(10) 1.1904(2) 0.0295(5) Uani 1 1 d . . .
C21 C 0.4461(3) -0.18858(11) 1.2783(2) 0.0343(5) Uani 1 1 d . . .
C22 C 0.2236(3) -0.13821(10) 1.0827(2) 0.0336(5) Uani 1 1 d . . .
H22 H 0.1580 -0.1750 1.0661 0.040 Uiso 1 1 calc R . .
C23 C 0.1645(3) -0.08701(10) 1.0005(2) 0.0319(5) Uani 1 1 d . . .
H23 H 0.0582 -0.0891 0.9267 0.038 Uiso 1 1 calc R . .
N1 N 0.5015(3) -0.22990(10) 1.3476(2) 0.0463(5) Uani 1 1 d . . .
O1 O 0.15074(18) 0.11704(7) 0.84335(15) 0.0304(3) Uani 1 1 d . . .

loop_
_atom_site_aniso_label
_atom_site_aniso_U_11
_atom_site_aniso_U_22
_atom_site_aniso_U_33
_atom_site_aniso_U_23
_atom_site_aniso_U_13
_atom_site_aniso_U_12
Br1 0.04487(16) 0.04520(17) 0.03955(17) 0.00438(12) 0.00680(12) -0.01376(12)
C1 0.0350(12) 0.0283(12) 0.0304(13) -0.0001(10) 0.0141(11) 0.0013(10)
C2 0.0405(13) 0.0369(13) 0.0298(14) 0.0002(11) 0.0099(11) 0.0040(11)
C3 0.0509(16) 0.0397(14) 0.0321(14) 0.0085(11) 0.0185(13) 0.0090(12)
C4 0.0412(14) 0.0341(13) 0.0450(16) 0.0090(12) 0.0208(13) 0.0034(11)
C5 0.0320(13) 0.0321(13) 0.0385(14) 0.0032(11) 0.0123(11) 0.0021(10)
C6 0.0315(12) 0.0271(11) 0.0280(13) 0.0001(10) 0.0124(10) 0.0054(9)
C7 0.0286(11) 0.0310(12) 0.0268(12) -0.0025(10) 0.0103(10) -0.0005(9)
C8 0.0302(12) 0.0286(12) 0.0328(13) -0.0024(10) 0.0112(10) 0.0009(10)
C9 0.0249(11) 0.0301(12) 0.0285(13) 0.0015(10) 0.0103(10) 0.0006(9)
C10 0.0275(11) 0.0321(13) 0.0286(13) 0.0033(10) 0.0121(10) 0.0003(9)
C11 0.0309(12) 0.0314(12) 0.0288(13) -0.0022(10) 0.0112(11) -0.0010(10)
C12 0.0567(16) 0.0374(14) 0.0320(14) -0.0019(11) 0.0189(12) -0.0097(12)
C13 0.0670(18) 0.0321(14) 0.0474(17) -0.0044(12) 0.0198(15) -0.0122(13)
C14 0.0533(16) 0.0386(14) 0.0360(15) -0.0105(12) 0.0112(13) 0.0014(12)
C15 0.0425(14) 0.0407(14) 0.0308(14) 0.0007(11) 0.0141(12) 0.0075(11)
C16 0.0336(12) 0.0314(12) 0.0315(13) 0.0003(10) 0.0126(11) 0.0012(10)
C17 0.0279(12) 0.0284(12) 0.0294(12) -0.0007(9) 0.0147(11) 0.0011(9)
C18 0.0267(12) 0.0281(12) 0.0367(14) -0.0051(10) 0.0091(11) -0.0026(9)
C19 0.0266(11) 0.0308(13) 0.0312(13) -0.0059(10) 0.0038(10) 0.0007(10)
C20 0.0323(12) 0.0289(12) 0.0257(12) -0.0016(10) 0.0085(10) 0.0029(9)
C21 0.0388(13) 0.0314(13) 0.0302(14) -0.0053(11) 0.0093(11) -0.0004(11)
C22 0.0327(13) 0.0305(13) 0.0346(14) -0.0008(11) 0.0085(11) -0.0068(10)
C23 0.0255(11) 0.0365(13) 0.0277(13) -0.0012(10) 0.0024(10) -0.0027(10)
N1 0.0599(14) 0.0354(12) 0.0346(13) -0.0003(11) 0.0064(11) 0.0048(11)
O1 0.0350(8) 0.0279(8) 0.0280(9) 0.0004(7) 0.0110(7) 0.0000(7)

loop_
_atom_type_symbol
_atom_type_description
_atom_type_scat_dispersion_real
_atom_type_scat_dispersion_imag
_atom_type_scat_source
C C 0.0033 0.0016 'International Tables Vol C Tables 4.2.6.8 and 6.1.1.4'
H H 0.0000 0.0000 'International Tables Vol C Tables 4.2.6.8 and 6.1.1.4'
O O 0.0106 0.0060 'International Tables Vol C Tables 4.2.6.8 and 6.1.1.4'
Br Br -0.2901 2.4595 'International Tables Vol C Tables 4.2.6.8 and 6.1.1.4'
N N 0.0061 0.0033 'International Tables Vol C Tables 4.2.6.8 and 6.1.1.4'

loop_
_geom_angle_atom_site_label_1
_geom_angle_atom_site_label_2
_geom_angle_atom_site_label_3
_geom_angle
_geom_angle_site_symmetry_1
_geom_angle_site_symmetry_3
_geom_angle_publ_flag
C2 C1 C6 122.1(2) . . ?
C2 C1 Br1 116.67(17) . . ?
C6 C1 Br1 121.25(16) . . ?
C3 C2 C1 119.7(2) . . ?
C3 C2 H2 120.1 . . ?
C1 C2 H2 120.1 . . ?
C2 C3 C4 119.6(2) . . ?
C2 C3 H3 120.2 . . ?
C4 C3 H3 120.2 . . ?
C5 C4 C3 120.5(2) . . ?
C5 C4 H4 119.8 . . ?
C3 C4 H4 119.8 . . ?
C4 C5 C6 121.4(2) . . ?
C4 C5 H5 119.3 . . ?
C6 C5 H5 119.3 . . ?
C1 C6 C5 116.8(2) . . ?
C1 C6 C7 124.79(19) . . ?
C5 C6 C7 118.4(2) . . ?
C8 C7 O1 109.08(19) . . ?
C8 C7 C6 135.9(2) . . ?
O1 C7 C6 114.63(18) . . ?
C7 C8 C9 107.9(2) . . ?
C7 C8 H8 126.0 . . ?
C9 C8 H8 126.0 . . ?
C10 C9 C8 106.06(19) . . ?
C10 C9 C17 129.0(2) . . ?
C8 C9 C17 124.81(19) . . ?
C9 C10 O1 109.40(19) . . ?
C9 C10 C11 136.2(2) . . ?
O1 C10 C11 114.22(18) . . ?
C12 C11 C16 118.5(2) . . ?
C12 C11 C10 120.5(2) . . ?
C16 C11 C10 120.93(19) . . ?
C13 C12 C11 120.4(2) . . ?
C13 C12 H12 119.8 . . ?
C11 C12 H12 119.8 . . ?
C14 C13 C12 120.7(2) . . ?
C14 C13 H13 119.6 . . ?
C12 C13 H13 119.6 . . ?
C13 C14 C15 119.2(2) . . ?
C13 C14 H14 120.4 . . ?
C15 C14 H14 120.4 . . ?
C16 C15 C14 120.6(2) . . ?
C16 C15 H15 119.7 . . ?
C14 C15 H15 119.7 . . ?
C15 C16 C11 120.6(2) . . ?
C15 C16 H16 119.7 . . ?
C11 C16 H16 119.7 . . ?
C18 C17 C23 118.0(2) . . ?
C18 C17 C9 121.75(19) . . ?
C23 C17 C9 120.2(2) . . ?
C19 C18 C17 121.2(2) . . ?
C19 C18 H18 119.4 . . ?
C17 C18 H18 119.4 . . ?
C18 C19 C20 120.1(2) . . ?
C18 C19 H19 120.0 . . ?
C20 C19 H19 120.0 . . ?
C19 C20 C22 119.8(2) . . ?
C19 C20 C21 119.3(2) . . ?
C22 C20 C21 120.9(2) . . ?
N1 C21 C20 178.4(3) . . ?
C23 C22 C20 119.5(2) . . ?
C23 C22 H22 120.2 . . ?
C20 C22 H22 120.2 . . ?
C22 C23 C17 121.3(2) . . ?
C22 C23 H23 119.3 . . ?
C17 C23 H23 119.3 . . ?
C10 O1 C7 107.52(16) . . ?

loop_
_geom_bond_atom_site_label_1
_geom_bond_atom_site_label_2
_geom_bond_distance
_geom_bond_site_symmetry_2
_geom_bond_publ_flag
Br1 C1 1.904(2) . ?
C1 C2 1.388(3) . ?
C1 C6 1.392(3) . ?
C2 C3 1.378(3) . ?
C2 H2 0.9500 . ?
C3 C4 1.384(3) . ?
C3 H3 0.9500 . ?
C4 C5 1.377(3) . ?
C4 H4 0.9500 . ?
C5 C6 1.404(3) . ?
C5 H5 0.9500 . ?
C6 C7 1.466(3) . ?
C7 C8 1.348(3) . ?
C7 O1 1.380(3) . ?
C8 C9 1.430(3) . ?
C8 H8 0.9500 . ?
C9 C10 1.368(3) . ?
C9 C17 1.477(3) . ?
C10 O1 1.377(3) . ?
C10 C11 1.470(3) . ?
C11 C12 1.389(3) . ?
C11 C16 1.394(3) . ?
C12 C13 1.384(3) . ?
C12 H12 0.9500 . ?
C13 C14 1.378(3) . ?
C13 H13 0.9500 . ?
C14 C15 1.379(3) . ?
C14 H14 0.9500 . ?
C15 C16 1.380(3) . ?
C15 H15 0.9500 . ?
C16 H16 0.9500 . ?
C17 C18 1.397(3) . ?
C17 C23 1.399(3) . ?
C18 C19 1.375(3) . ?
C18 H18 0.9500 . ?
C19 C20 1.390(3) . ?
C19 H19 0.9500 . ?
C20 C22 1.395(3) . ?
C20 C21 1.448(3) . ?
C21 N1 1.139(3) . ?
C22 C23 1.380(3) . ?
C22 H22 0.9500 . ?
C23 H23 0.9500 . ?

loop_
_cod_related_entry_id
_cod_related_entry_database
_cod_related_entry_code
1 ChemSpider 26995439
